data_4300260
loop_
_publ_author_name
'Artero, V.'
'Laurencin, D.'
'Villanneau, R.'
'Thouvenot, R.'
'Herson, P.'
'Gouzerh, P.'
'Proust, A.'

_publ_section_title
;
 Synthesis, Characterization, and Photochemical Behavior of
 {Ru(arene)}2+Derivatives of \a-[PW11O39]7-: An Organometallic
 Way to Ruthenium-Substituted Heteropolytungstates
;
_journal_coden_ASTM INOCAJ
_journal_issue 8
_journal_name_full 'Inorganic Chemistry'
_journal_page_first 2826
_journal_page_last 2835
_journal_paper_doi 10.1021/ic0482180
_journal_volume 44
_journal_year 2005
_chemical_formula_moiety '7(K) +, (C14 H16 O80 P2 Ru2 W23) 7-, 4(H20) '
_chemical_formula_sum 'C14 H24 K7 O84 P2 Ru2 W23'
_chemical_formula_weight 6302.62
_space_group_IT_number 14
_symmetry_cell_setting monoclinic
_symmetry_space_group_name_Hall '-P 2ybc'
_symmetry_space_group_name_H-M 'P 1 21/c 1'
_cell_angle_alpha 90
_cell_angle_beta 117.69(2)
_cell_angle_gamma 90
_cell_formula_units_Z 4
_cell_length_a 23.130(6)
_cell_length_b 19.726(5)
_cell_length_c 24.537(8)
_cell_measurement_temperature 295
_cell_volume 9913(5)
_diffrn_ambient_temperature 295
_exptl_crystal_density_diffrn 4.22
_cod_duplicate_entry 4300779
_cod_depositor_comments
;
The following automatic conversions were performed:
'_symmetry_cell_setting' value 'Monoclinic' changed to 'monoclinic'
according to '/home/saulius/struct/CIF-dictionaries/cif_core.dic'
dictionary named 'cif_core.dic' version 2.4.1 from 2010-06-29.

Automatic conversion script
Id: cif_fix_enum 1527 2010-12-29 10:47:43Z saulius 
;
_cod_original_sg_symbol_H-M 'P 21/c'
_cod_original_formula_sum ' C14 H24 K7 O84 P2 Ru2 W23  '
_cod_database_code 4300260

loop_
_symmetry_equiv_pos_as_xyz
x,y,z
-x,-y,-z
-x,y+1/2,-z+1/2
x,-y+1/2,z+1/2

loop_
_atom_site_label
_atom_site_type_symbol
_atom_site_fract_x
_atom_site_fract_y
_atom_site_fract_z
_atom_site_U_iso_or_equiv
_atom_site_occupancy
_atom_site_adp_type
_atom_site_refinement_flags_posn
_atom_site_refinement_flags_adp
_atom_site_refinement_flags_occupancy
_atom_site_disorder_assembly
_atom_site_disorder_group
_atom_site_attached_hydrogens
W1 W 0.13131(6) 0.51084(6) 0.43984(6) 0.0121 1.0000 Uani . . . . . .
W2 W 0.16191(7) 0.65292(7) 0.52606(6) 0.0153 1.0000 Uani . . . . . .
W3 W 0.37293(7) 0.67990(7) 0.52771(6) 0.0147 1.0000 Uani . . . . . .
W4 W 0.33651(7) 0.52778(7) 0.42926(6) 0.0123 1.0000 Uani . . . . . .
W5 W 0.18219(7) 0.49851(7) 0.31708(6) 0.0136 1.0000 Uani . . . . . .
W6 W 0.05154(7) 0.61758(7) 0.29550(6) 0.0148 1.0000 Uani . . . . . .
W7 W 0.08599(7) 0.76015(7) 0.38301(6) 0.0179 1.0000 Uani . . . . . .
W8 W 0.25338(7) 0.79553(7) 0.50169(6) 0.0189 1.0000 Uani . . . . . .
W9 W 0.30862(7) 0.77977(7) 0.39538(7) 0.0195 1.0000 Uani . . . . . .
W10 W 0.27109(7) 0.62577(7) 0.29822(6) 0.0175 1.0000 Uani . . . . . .
W11 W 0.13888(7) 0.74627(7) 0.27441(6) 0.0181 1.0000 Uani . . . . . .
W12 W 0.24906(7) 0.36031(7) 0.65117(6) 0.0151 1.0000 Uani . . . . . .
W13 W 0.40330(7) 0.26308(7) 0.70936(6) 0.0165 1.0000 Uani . . . . . .
W14 W 0.40694(7) 0.11124(7) 0.64409(6) 0.0180 1.0000 Uani . . . . . .
W15 W 0.34819(7) 0.20795(7) 0.49785(6) 0.0149 1.0000 Uani . . . . . .
W16 W 0.20854(6) 0.29825(6) 0.44554(5) 0.0115 1.0000 Uani . . . . . .
W17 W 0.11134(7) 0.30083(7) 0.53029(6) 0.0152 1.0000 Uani . . . . . .
W18 W 0.16948(7) 0.21914(7) 0.66810(6) 0.0161 1.0000 Uani . . . . . .
W19 W 0.32515(7) 0.12182(7) 0.72838(6) 0.0170 1.0000 Uani . . . . . .
W20 W 0.11854(7) 0.14279(7) 0.45493(6) 0.0180 1.0000 Uani . . . . . .
W21 W 0.25967(8) 0.05309(7) 0.50836(6) 0.0194 1.0000 Uani . . . . . .
W22 W 0.17601(8) 0.05958(7) 0.59285(6) 0.0193 1.0000 Uani . . . . . .
W23 W 0.29945(6) 0.44627(6) 0.54557(6) 0.0113 1.0000 Uani . . . . . .
Ru1 Ru 0.32919(14) 0.60233(14) 0.64180(11) 0.0160 1.0000 Uani . . . . . .
Ru2 Ru 0.45360(14) 0.34482(15) 0.60100(12) 0.0174 1.0000 Uani . . . . . .
P1 P 0.2125(4) 0.6446(4) 0.4122(4) 0.0098(15) 1.0000 Uiso . . . . . .
P2 P 0.2584(4) 0.2073(4) 0.5807(4) 0.0116(16) 1.0000 Uiso . . . . . .
O1 O 0.1514(11) 0.6770(10) 0.3633(9) 0.010(4) 1.0000 Uiso . . . . . .
O2 O 0.2381(12) 0.5955(12) 0.3796(10) 0.018(5) 1.0000 Uiso . . . . . .
O3 O 0.2647(11) 0.6987(11) 0.4458(10) 0.015(5) 1.0000 Uiso . . . . . .
O4 O 0.1971(10) 0.6070(10) 0.4571(9) 0.008(4) 1.0000 Uiso . . . . . .
O5 O 0.2734(10) 0.2438(10) 0.5361(8) 0.005(4) 1.0000 Uiso . . . . . .
O6 O 0.2193(11) 0.2508(11) 0.6011(10) 0.015(5) 1.0000 Uiso . . . . . .
O7 O 0.2198(11) 0.1420(11) 0.5507(10) 0.014(5) 1.0000 Uiso . . . . . .
O8 O 0.3192(11) 0.1849(11) 0.6386(10) 0.013(5) 1.0000 Uiso . . . . . .
O10 O 0.0719(13) 0.4519(13) 0.4270(12) 0.027(6) 1.0000 Uiso . . . . . .
O12 O 0.1138(11) 0.5717(11) 0.4909(10) 0.015(5) 1.0000 Uiso . . . . . .
O15 O 0.1623(11) 0.4850(11) 0.3812(9) 0.011(4) 1.0000 Uiso . . . . . .
O16 O 0.0724(12) 0.5710(12) 0.3675(10) 0.019(5) 1.0000 Uiso . . . . . .
O20 O 0.1203(12) 0.6831(12) 0.5650(11) 0.021(5) 1.0000 Uiso . . . . . .
O21 O 0.2299(11) 0.6127(11) 0.5825(10) 0.014(5) 1.0000 Uiso . . . . . .
O27 O 0.1002(12) 0.7022(12) 0.4474(10) 0.019(5) 1.0000 Uiso . . . . . .
O28 O 0.2156(11) 0.7287(11) 0.5316(10) 0.015(5) 1.0000 Uiso . . . . . .
O30 O 0.4530(14) 0.6866(15) 0.5804(13) 0.033(7) 1.0000 Uiso . . . . . .
O31 O 0.3376(12) 0.6320(12) 0.5657(11) 0.020(5) 1.0000 Uiso . . . . . .
O34 O 0.3709(12) 0.6090(12) 0.4739(10) 0.017(5) 1.0000 Uiso . . . . . .
O38 O 0.3367(12) 0.7610(12) 0.5487(11) 0.020(5) 1.0000 Uiso . . . . . .
O39 O 0.3766(13) 0.7454(13) 0.4639(11) 0.024(6) 1.0000 Uiso . . . . . .
O40 O 0.4046(13) 0.4799(13) 0.4520(11) 0.024(6) 1.0000 Uiso . . . . . .
O45 O 0.2675(10) 0.4689(10) 0.3689(9) 0.007(4) 1.0000 Uiso . . . . . .
O50 O 0.1539(13) 0.4275(13) 0.2724(11) 0.026(6) 1.0000 Uiso . . . . . .
O56 O 0.1105(12) 0.5569(12) 0.2806(11) 0.020(5) 1.0000 Uiso . . . . . .
O60 O -0.0207(13) 0.5860(13) 0.2441(12) 0.025(6) 1.0000 Uiso . . . . . .
O67 O 0.0254(12) 0.6951(12) 0.3247(10) 0.017(5) 1.0000 Uiso . . . . . .
O70 O 0.0334(12) 0.8179(12) 0.3852(10) 0.019(5) 1.0000 Uiso . . . . . .
O78 O 0.1687(13) 0.8026(13) 0.4336(11) 0.024(5) 1.0000 Uiso . . . . . .
O80 O 0.2558(16) 0.8648(15) 0.5425(14) 0.038(7) 1.0000 Uiso . . . . . .
O89 O 0.2848(12) 0.8336(12) 0.4453(11) 0.021(5) 1.0000 Uiso . . . . . .
O90 O 0.3469(14) 0.8394(14) 0.3737(12) 0.030(6) 1.0000 Uiso . . . . . .
O100 O 0.2995(15) 0.6330(15) 0.2437(13) 0.037(7) 1.0000 Uiso . . . . . .
O110 O 0.1186(15) 0.7933(15) 0.2087(13) 0.035(7) 1.0000 Uiso . . . . . .
O120 O 0.2576(14) 0.4336(14) 0.6920(12) 0.031(6) 1.0000 Uiso . . . . . .
O123 O 0.3181(12) 0.5123(12) 0.6003(10) 0.019(5) 1.0000 Uiso . . . . . .
O130 O 0.4671(13) 0.3005(13) 0.7728(12) 0.027(6) 1.0000 Uiso . . . . . .
O132 O 0.4074(12) 0.3035(12) 0.6466(10) 0.017(5) 1.0000 Uiso . . . . . .
O140 O 0.4721(13) 0.0611(13) 0.6558(11) 0.025(6) 1.0000 Uiso . . . . . .
O150 O 0.3874(13) 0.1788(13) 0.4579(11) 0.025(6) 1.0000 Uiso . . . . . .
O151 O 0.3903(11) 0.2870(10) 0.5281(9) 0.010(4) 1.0000 Uiso . . . . . .
O160 O 0.1608(12) 0.3230(12) 0.3701(11) 0.020(5) 1.0000 Uiso . . . . . .
O170 O 0.0341(13) 0.3399(13) 0.4888(11) 0.025(6) 1.0000 Uiso . . . . . .
O180 O 0.1308(12) 0.2107(12) 0.7123(11) 0.020(5) 1.0000 Uiso . . . . . .
O190 O 0.3382(13) 0.0783(13) 0.7944(11) 0.023(5) 1.0000 Uiso . . . . . .
O200 O 0.0488(12) 0.1300(12) 0.3912(10) 0.018(5) 1.0000 Uiso . . . . . .
O210 O 0.2751(15) -0.0140(15) 0.4755(13) 0.035(7) 1.0000 Uiso . . . . . .
O220 O 0.1409(17) -0.0072(17) 0.6098(15) 0.044(8) 1.0000 Uiso . . . . . .
O223 O 0.3774(11) 0.4097(11) 0.5698(10) 0.015(5) 1.0000 Uiso . . . . . .
O231 O 0.2021(12) 0.4746(12) 0.5025(11) 0.019(5) 1.0000 Uiso . . . . . .
O410 O 0.3352(12) 0.5731(12) 0.3577(11) 0.020(5) 1.0000 Uiso . . . . . .
O423 O 0.3056(11) 0.5008(11) 0.4846(9) 0.012(4) 1.0000 Uiso . . . . . .
O510 O 0.2182(12) 0.5434(12) 0.2724(11) 0.021(5) 1.0000 Uiso . . . . . .
O611 O 0.0717(14) 0.6816(14) 0.2448(12) 0.030(6) 1.0000 Uiso . . . . . .
O711 O 0.0927(13) 0.7925(13) 0.3111(11) 0.023(5) 1.0000 Uiso . . . . . .
O910 O 0.3101(14) 0.7020(14) 0.3492(12) 0.030(6) 1.0000 Uiso . . . . . .
O911 O 0.2185(11) 0.7844(11) 0.3323(10) 0.016(5) 1.0000 Uiso . . . . . .
O1011 O 0.1924(14) 0.6749(14) 0.2651(12) 0.031(6) 1.0000 Uiso . . . . . .
O1213 O 0.3268(11) 0.3118(11) 0.6990(9) 0.013(5) 1.0000 Uiso . . . . . .
O1217 O 0.1603(11) 0.3690(11) 0.5880(10) 0.016(5) 1.0000 Uiso . . . . . .
O1218 O 0.2075(11) 0.3059(11) 0.6920(9) 0.010(4) 1.0000 Uiso . . . . . .
O1223 O 0.2764(13) 0.3833(13) 0.5953(11) 0.023(5) 1.0000 Uiso . . . . . .
O1314 O 0.4491(12) 0.1836(12) 0.7006(11) 0.021(5) 1.0000 Uiso . . . . . .
O1319 O 0.3783(12) 0.1942(12) 0.7574(10) 0.019(5) 1.0000 Uiso . . . . . .
O1415 O 0.3973(13) 0.1640(13) 0.5768(11) 0.023(5) 1.0000 Uiso . . . . . .
O1419 O 0.3831(12) 0.0780(12) 0.7050(11) 0.020(5) 1.0000 Uiso . . . . . .
O1421 O 0.3336(12) 0.0574(13) 0.5860(11) 0.022(5) 1.0000 Uiso . . . . . .
O1516 O 0.2737(10) 0.2501(10) 0.4335(9) 0.009(4) 1.0000 Uiso . . . . . .
O1521 O 0.2953(12) 0.1240(13) 0.4840(11) 0.022(5) 1.0000 Uiso . . . . . .
O1617 O 0.1541(12) 0.3168(12) 0.4823(10) 0.017(5) 1.0000 Uiso . . . . . .
O1620 O 0.1628(11) 0.2079(11) 0.4331(10) 0.015(5) 1.0000 Uiso . . . . . .
O1623 O 0.2563(10) 0.3720(10) 0.4768(9) 0.009(4) 1.0000 Uiso . . . . . .
O1718 O 0.1023(10) 0.2603(10) 0.5989(9) 0.009(4) 1.0000 Uiso . . . . . .
O1720 O 0.0956(11) 0.2121(10) 0.4960(9) 0.010(4) 1.0000 Uiso . . . . . .
O1819 O 0.2535(9) 0.1796(9) 0.7182(8) 0.003(4) 1.0000 Uiso . . . . . .
O1822 O 0.1491(12) 0.1372(12) 0.6223(10) 0.018(5) 1.0000 Uiso . . . . . .
O1922 O 0.2548(12) 0.0673(12) 0.6619(11) 0.021(5) 1.0000 Uiso . . . . . .
O2021 O 0.1710(14) 0.0734(14) 0.4465(12) 0.028(6) 1.0000 Uiso . . . . . .
O2022 O 0.1081(12) 0.0821(12) 0.5114(10) 0.018(5) 1.0000 Uiso . . . . . .
O2122 O 0.2172(10) 0.0096(10) 0.5529(9) 0.008(4) 1.0000 Uiso . . . . . .
C11 C 0.312(2) 0.6489(18) 0.714(2) 0.042(11) 1.0000 Uiso D . . . . .
C12 C 0.338(2) 0.583(2) 0.731(2) 0.054(13) 1.0000 Uiso D . . . . .
C13 C 0.391(2) 0.556(3) 0.728(3) 0.067(16) 1.0000 Uiso D . . . . .
C14 C 0.428(2) 0.602(2) 0.713(2) 0.052(13) 1.0000 Uiso D . . . . .
C15 C 0.400(3) 0.666(3) 0.694(3) 0.073(18) 1.0000 Uiso D . . . . .
C16 C 0.349(2) 0.695(2) 0.700(2) 0.036(10) 1.0000 Uiso D . . . . .
C17 C 0.247(3) 0.669(5) 0.710(5) 0.12(3) 1.0000 Uiso D . . . . .
C21 C 0.519(3) 0.4277(19) 0.6230(15) 0.057(14) 1.0000 Uiso D . . . . .
C22 C 0.5379(19) 0.3930(16) 0.6792(14) 0.024(8) 1.0000 Uiso D . . . . .
C23 C 0.546(3) 0.3228(17) 0.6802(19) 0.053(13) 1.0000 Uiso D . . . . .
C24 C 0.546(2) 0.2913(19) 0.6291(15) 0.035(10) 1.0000 Uiso D . . . . .
C25 C 0.525(2) 0.3276(17) 0.5741(17) 0.044(11) 1.0000 Uiso D . . . . .
C26 C 0.515(2) 0.3980(16) 0.5695(16) 0.031(9) 1.0000 Uiso D . . . . .
C27 C 0.501(3) 0.5024(18) 0.617(2) 0.048(12) 1.0000 Uiso D . . . . .
K1 K 0.7372(5) 0.8333(4) 0.1654(4) 0.0300(19) 1.0000 Uiso . . . . . .
K2 K 0.0495(6) 0.8881(6) 0.1216(5) 0.051(3) 1.0000 Uiso . . . . . .
K3 K 0.5646(5) 0.7309(5) 0.1242(5) 0.041(2) 1.0000 Uiso . . . . . .
K4 K 0.0881(6) 0.5950(6) 0.1594(5) 0.046(3) 1.0000 Uiso . . . . . .
K5 K 0.3146(6) 0.5597(6) 0.1543(5) 0.050(3) 1.0000 Uiso . . . . . .
K6 K 0.0203(9) 0.1194(9) 0.0956(8) 0.084(4) 1.0000 Uiso . . . . . .
K7 K 0.9538(11) 0.8412(11) 0.2461(10) 0.107(6) 1.0000 Uiso . . . . . .
O1000 O 0.0082(17) 0.3668(17) 0.0374(15) 0.048(8) 1.0000 Uiso . . . . . .
O1001 O 0.826(3) 0.424(3) 0.135(2) 0.089(14) 1.0000 Uiso . . . . . .
O1002 O 0.6945(16) 0.7053(16) 0.1806(14) 0.040(7) 1.0000 Uiso . . . . . .
O1003 O 0.6061(17) 0.8388(17) 0.0807(15) 0.047(8) 1.0000 Uiso . . . . . .

loop_
_atom_site_aniso_label
_atom_site_aniso_U_11
_atom_site_aniso_U_22
_atom_site_aniso_U_33
_atom_site_aniso_U_23
_atom_site_aniso_U_13
_atom_site_aniso_U_12
W1 0.0097(6) 0.0132(6) 0.0130(6) 0.0012(5) 0.0051(5) -0.0020(5)
W2 0.0152(7) 0.0189(7) 0.0122(6) -0.0015(5) 0.0067(5) 0.0028(6)
W3 0.0122(7) 0.0117(6) 0.0169(6) 0.0005(5) 0.0041(5) -0.0028(5)
W4 0.0103(6) 0.0120(6) 0.0158(6) 0.0009(5) 0.0069(5) 0.0008(5)
W5 0.0146(7) 0.0126(6) 0.0135(6) -0.0042(5) 0.0065(5) -0.0016(5)
W6 0.0115(6) 0.0192(7) 0.0119(6) 0.0003(5) 0.0038(5) 0.0019(6)
W7 0.0167(7) 0.0161(6) 0.0182(6) 0.0007(5) 0.0058(6) 0.0070(6)
W8 0.0220(8) 0.0099(6) 0.0219(7) -0.0038(5) 0.0077(6) 0.0004(6)
W9 0.0196(8) 0.0136(6) 0.0241(7) 0.0046(5) 0.0091(6) -0.0020(6)
W10 0.0212(7) 0.0194(7) 0.0156(6) 0.0031(5) 0.0116(6) 0.0021(6)
W11 0.0186(7) 0.0170(7) 0.0163(6) 0.0065(5) 0.0062(6) 0.0044(6)
W12 0.0212(7) 0.0116(6) 0.0154(6) -0.0005(5) 0.0110(6) -0.0010(5)
W13 0.0165(7) 0.0212(7) 0.0097(6) 0.0021(5) 0.0044(5) -0.0014(6)
W14 0.0181(7) 0.0216(7) 0.0144(6) 0.0065(5) 0.0076(6) 0.0099(6)
W15 0.0183(7) 0.0166(6) 0.0136(6) 0.0018(5) 0.0107(5) 0.0025(6)
W16 0.0115(6) 0.0122(6) 0.0103(6) 0.0021(5) 0.0045(5) -0.0016(5)
W17 0.0126(7) 0.0180(6) 0.0166(6) 0.0040(5) 0.0082(5) 0.0025(5)
W18 0.0196(7) 0.0160(6) 0.0175(6) 0.0034(5) 0.0126(6) -0.0003(6)
W19 0.0238(8) 0.0167(7) 0.0127(6) 0.0054(5) 0.0105(6) 0.0043(6)
W20 0.0187(7) 0.0159(7) 0.0170(6) -0.0016(5) 0.0063(6) -0.0080(6)
W21 0.0315(9) 0.0117(6) 0.0182(6) -0.0015(5) 0.0142(6) -0.0004(6)
W22 0.0281(8) 0.0118(6) 0.0210(7) 0.0009(5) 0.0139(6) -0.0058(6)
W23 0.0103(6) 0.0101(6) 0.0122(6) 0.0006(5) 0.0043(5) -0.0009(5)
Ru1 0.0156(14) 0.0168(13) 0.0106(11) -0.0034(10) 0.0019(11) -0.0016(11)
Ru2 0.0101(13) 0.0233(14) 0.0175(13) 0.0041(11) 0.0053(11) 0.0007(11)

loop_
_geom_bond_atom_site_label_1
_geom_bond_site_symmetry_1
_geom_bond_atom_site_label_2
_geom_bond_site_symmetry_2
_geom_bond_distance
_geom_bond_publ_flag
W1 . O231 . 1.79(2) yes
W1 . O16 . 2.04(2) yes
W1 . O15 . 1.95(2) yes
W1 . O12 . 1.91(2) yes
W1 . O10 . 1.71(3) yes
W1 . O4 . 2.34(2) yes
W1 . W2 . 3.382(2) yes
W2 . O28 . 1.91(2) yes
W2 . O27 . 2.04(2) yes
W2 . O21 . 1.73(2) yes
W2 . O20 . 1.75(2) yes
W2 . O12 . 1.91(2) yes
W2 . O4 . 2.370(19) yes
W3 . O39 . 2.06(2) yes
W3 . O38 . 1.98(2) yes
W3 . O34 . 1.91(2) yes
W3 . O31 . 1.77(2) yes
W3 . O30 . 1.70(3) yes
W3 . O3 . 2.40(2) yes
W3 . W9 . 3.485(2) yes
W3 . W8 . 3.408(2) yes
W4 . O423 . 1.88(2) yes
W4 . O410 . 1.96(2) yes
W4 . O45 . 1.97(2) yes
W4 . O40 . 1.69(3) yes
W4 . O34 . 1.89(2) yes
W4 . O2 . 2.42(2) yes
W4 . W10 . 3.441(2) yes
W5 . O510 . 1.88(2) yes
W5 . O56 . 1.87(2) yes
W5 . O50 . 1.71(3) yes
W5 . O45 . 1.88(2) yes
W5 . O15 . 1.85(2) yes
W5 . O2 . 2.42(2) yes
W5 . W10 . 3.410(2) yes
W6 . O611 . 1.97(3) yes
W6 . O67 . 1.90(2) yes
W6 . O60 . 1.68(3) yes
W6 . O56 . 1.97(2) yes
W6 . O16 . 1.85(2) yes
W6 . O1 . 2.43(2) yes
W6 . W11 . 3.430(2) yes
W6 . W7 . 3.401(2) yes
W7 . O711 . 1.95(2) yes
W7 . O78 . 1.92(3) yes
W7 . O70 . 1.69(2) yes
W7 . O67 . 1.95(2) yes
W7 . O27 . 1.85(2) yes
W7 . O1 . 2.43(2) yes
W7 . W11 . 3.421(2) yes
W8 . O89 . 1.99(2) yes
W8 . O80 . 1.68(3) yes
W8 . O78 . 1.90(3) yes
W8 . O38 . 1.86(2) yes
W8 . O28 . 1.91(2) yes
W8 . O3 . 2.44(2) yes
W8 . W9 . 3.410(2) yes
W9 . O911 . 1.94(2) yes
W9 . O910 . 1.92(3) yes
W9 . O90 . 1.70(3) yes
W9 . O89 . 1.89(2) yes
W9 . O39 . 1.82(3) yes
W9 . O3 . 2.51(2) yes
W10 . O1011 . 1.88(3) yes
W10 . O910 . 1.89(3) yes
W10 . O510 . 1.95(2) yes
W10 . O410 . 1.84(2) yes
W10 . O100 . 1.75(3) yes
W10 . O2 . 2.52(2) yes
W11 . O1011 . 1.96(3) yes
W11 . O911 . 1.88(2) yes
W11 . O711 . 1.92(2) yes
W11 . O611 . 1.88(3) yes
W11 . O110 . 1.73(3) yes
W11 . O1 . 2.47(2) yes
W12 . O1223 . 1.81(2) yes
W12 . O1218 . 1.99(2) yes
W12 . O1217 . 1.92(2) yes
W12 . O1213 . 1.89(2) yes
W12 . O120 . 1.72(3) yes
W12 . O6 . 2.42(2) yes
W12 . W18 . 3.468(2) yes
W12 . W17 . 3.397(2) yes
W13 . O1319 . 2.05(2) yes
W13 . O1314 . 1.96(2) yes
W13 . O1213 . 1.92(2) yes
W13 . O132 . 1.78(2) yes
W13 . O130 . 1.74(3) yes
W13 . O8 . 2.46(2) yes
W13 . W19 . 3.469(2) yes
W13 . W14 . 3.416(2) yes
W14 . O1421 . 1.95(3) yes
W14 . O1419 . 1.93(2) yes
W14 . O1415 . 1.88(2) yes
W14 . O1314 . 1.91(2) yes
W14 . O140 . 1.71(3) yes
W14 . O8 . 2.45(2) yes
W14 . W19 . 3.397(2) yes
W15 . O1521 . 1.99(3) yes
W15 . O1516 . 1.90(2) yes
W15 . O1415 . 1.94(2) yes
W15 . O151 . 1.80(2) yes
W15 . O150 . 1.72(3) yes
W15 . O5 . 2.426(19) yes
W15 . W16 . 3.376(2) yes
W16 . O1623 . 1.77(2) yes
W16 . O1620 . 2.02(2) yes
W16 . O1617 . 1.90(2) yes
W16 . O1516 . 1.92(2) yes
W16 . O160 . 1.73(2) yes
W16 . O5 . 2.290(19) yes
W17 . O1720 . 1.90(2) yes
W17 . O1718 . 1.96(2) yes
W17 . O1617 . 1.88(2) yes
W17 . O1217 . 1.90(2) yes
W17 . O170 . 1.77(3) yes
W17 . O6 . 2.49(2) yes
W17 . W18 . 3.408(2) yes
W18 . O1822 . 1.90(2) yes
W18 . O1819 . 1.918(19) yes
W18 . O1718 . 1.87(2) yes
W18 . O1218 . 1.89(2) yes
W18 . O180 . 1.71(2) yes
W18 . O6 . 2.49(2) yes
W19 . O1922 . 2.00(2) yes
W19 . O1819 . 1.929(19) yes
W19 . O1419 . 1.89(2) yes
W19 . O1319 . 1.80(2) yes
W19 . O190 . 1.73(2) yes
W19 . O8 . 2.48(2) yes
W20 . O2022 . 1.93(2) yes
W20 . O2021 . 1.90(3) yes
W20 . O1720 . 1.91(2) yes
W20 . O1620 . 1.87(2) yes
W20 . O200 . 1.66(2) yes
W20 . O7 . 2.43(2) yes
W20 . W22 . 3.425(2) yes
W20 . W21 . 3.395(2) yes
W21 . O2122 . 1.97(2) yes
W21 . O2021 . 1.94(3) yes
W21 . O1521 . 1.86(2) yes
W21 . O1421 . 1.88(2) yes
W21 . O210 . 1.67(3) yes
W21 . O7 . 2.43(2) yes
W21 . W22 . 3.433(2) yes
W22 . O2122 . 1.93(2) yes
W22 . O2022 . 1.93(2) yes
W22 . O1922 . 1.83(2) yes
W22 . O1822 . 1.92(2) yes
W22 . O220 . 1.70(3) yes
W22 . O7 . 2.39(2) yes
W23 . O1623 . 2.10(2) yes
W23 . O1223 . 1.98(2) yes
W23 . O423 . 1.90(2) yes
W23 . O231 . 2.07(2) yes
W23 . O223 . 1.77(2) yes
W23 . O123 . 1.78(2) yes
Ru1 . C16 . 2.24(4) yes
Ru1 . C15 . 1.99(7) yes
Ru1 . C14 . 2.13(5) yes
Ru1 . C13 . 2.13(6) yes
Ru1 . C12 . 2.14(5) yes
Ru1 . C11 . 2.18(4) yes
Ru1 . O123 . 2.00(2) yes
Ru1 . O31 . 2.05(2) yes
Ru1 . O21 . 2.08(2) yes
Ru2 . C26 . 2.18(4) yes
Ru2 . C25 . 2.07(5) yes
Ru2 . C24 . 2.18(4) yes
Ru2 . C23 . 2.16(5) yes
Ru2 . C22 . 2.22(4) yes
Ru2 . C21 . 2.12(5) yes
Ru2 . O223 . 2.02(2) yes
Ru2 . O151 . 2.05(2) yes
Ru2 . O132 . 2.04(2) yes
P1 . O4 . 1.50(2) yes
P1 . O3 . 1.53(2) yes
P1 . O2 . 1.54(2) yes
P1 . O1 . 1.51(2) yes
P2 . O8 . 1.53(2) yes
P2 . O7 . 1.54(2) yes
P2 . O6 . 1.49(2) yes
P2 . O5 . 1.48(2) yes
C11 . C17 . 1.520(10) yes
C11 . C16 . 1.392(19) yes
C11 . C12 . 1.399(19) yes
C12 . C13 . 1.394(19) yes
C13 . C14 . 1.398(19) yes
C14 . C15 . 1.397(19) yes
C15 . C16 . 1.393(19) yes
C21 . C27 . 1.520(10) yes
C21 . C26 . 1.408(19) yes
C21 . C22 . 1.415(19) yes
C22 . C23 . 1.394(19) yes
C23 . C24 . 1.400(19) yes
C24 . C25 . 1.400(19) yes
C25 . C26 . 1.401(19) yes
